data_7026340
loop_
_publ_author_name
'Mothes, Robert'
'R\"uffer, Tobias'
'Shen, Yingzhong'
'Jakob, Alexander'
'Walfort, Bernhard'
'Petzold, Holm'
'Schulz, Stefan E.'
'Ecke, Ramona'
'Gessner, Thomas'
'Lang, Heinrich'

_publ_section_title
;
 Phosphite copper(I) trifluoroacetates [((RO)3P)mCuO2CCF3] (m = 1, 2, 3):
 synthesis, solid state structures and their potential use as CVD
 precursors.
;
_journal_issue 46
_journal_name_full 'Dalton transactions (Cambridge, England : 2003)'
_journal_page_first 11235
_journal_page_last 11247
_journal_paper_doi 10.1039/c0dt00347f
_journal_volume 39
_journal_year 2010
_chemical_formula_sum 'C32 H24 Cu4 F48 O20 P4'
_chemical_formula_weight 2018.55
_chemical_name_systematic
;
?
;
_space_group_IT_number 15
_symmetry_cell_setting monoclinic
_symmetry_space_group_name_Hall '-C 2yc'
_symmetry_space_group_name_H-M 'C 1 2/c 1'
_atom_sites_solution_hydrogens geom
_atom_sites_solution_primary direct
_atom_sites_solution_secondary difmap
_audit_creation_method SHELXL-97
_cell_angle_alpha 90.00
_cell_angle_beta 93.593(2)
_cell_angle_gamma 90.00
_cell_formula_units_Z 4
_cell_length_a 25.646(2)
_cell_length_b 10.3154(8)
_cell_length_c 25.432(2)
_cell_measurement_reflns_used 7841
_cell_measurement_temperature 193(2)
_cell_measurement_theta_max 27.45
_cell_measurement_theta_min 2.23
_cell_volume 6714.8(9)
_computing_cell_refinement Saint
_computing_data_collection Smart
_computing_data_reduction Saint
_computing_structure_refinement 'SHELXL-97 (Sheldrick, 1997)'
_computing_structure_solution 'SHELXS-97 (Sheldrick, 1990)'
_diffrn_ambient_temperature 193(2)
_diffrn_measured_fraction_theta_full 0.999
_diffrn_measured_fraction_theta_max 0.999
_diffrn_measurement_device_type 'Bruker Smart CCD 1k'
_diffrn_measurement_method 'omega scans'
_diffrn_radiation_monochromator graphite
_diffrn_radiation_source 'fine-focus sealed tube'
_diffrn_radiation_type MoK\a
_diffrn_radiation_wavelength 0.71073
_diffrn_reflns_av_R_equivalents 0.0506
_diffrn_reflns_av_sigmaI/netI 0.0436
_diffrn_reflns_limit_h_max 31
_diffrn_reflns_limit_h_min -31
_diffrn_reflns_limit_k_max 12
_diffrn_reflns_limit_k_min 0
_diffrn_reflns_limit_l_max 31
_diffrn_reflns_limit_l_min 0
_diffrn_reflns_number 6591
_diffrn_reflns_theta_full 26.00
_diffrn_reflns_theta_max 26.00
_diffrn_reflns_theta_min 1.59
_diffrn_standards_decay_% 0
_diffrn_standards_interval_count 50
_diffrn_standards_interval_time 8
_diffrn_standards_number 2
_exptl_absorpt_coefficient_mu 1.541
_exptl_absorpt_correction_T_max 0.99999
_exptl_absorpt_correction_T_min 0.45734
_exptl_absorpt_correction_type empirical
_exptl_absorpt_process_details sadabs
_exptl_crystal_colour colorless
_exptl_crystal_density_diffrn 1.997
_exptl_crystal_density_method 'not measured'
_exptl_crystal_description plate
_exptl_crystal_F_000 3936
_exptl_crystal_size_max 0.3
_exptl_crystal_size_mid 0.2
_exptl_crystal_size_min 0.05
_refine_diff_density_max 0.623
_refine_diff_density_min -0.340
_refine_diff_density_rms 0.074
_refine_ls_extinction_method none
_refine_ls_goodness_of_fit_ref 1.033
_refine_ls_hydrogen_treatment constr
_refine_ls_matrix_type full
_refine_ls_number_parameters 855
_refine_ls_number_reflns 6591
_refine_ls_number_restraints 579
_refine_ls_restrained_S_all 1.014
_refine_ls_R_factor_all 0.0767
_refine_ls_R_factor_gt 0.0454
_refine_ls_shift/su_max 0.002
_refine_ls_shift/su_mean 0.000
_refine_ls_structure_factor_coef Fsqd
_refine_ls_weighting_details 'calc w=1/[\s^2^(Fo^2^)+(0.0838P)^2^+0.0000P] where P=(Fo^2^+2Fc^2^)/3'
_refine_ls_weighting_scheme calc
_refine_ls_wR_factor_gt 0.1183
_refine_ls_wR_factor_ref 0.1315
_reflns_number_gt 4571
_reflns_number_total 6591
_reflns_threshold_expression >2sigma(I)
_cod_data_source_file c0dt00347f.txt
_cod_data_source_block sh10xpr
_cod_original_sg_symbol_H-M C2/c
_cod_database_code 7026340

loop_
_symmetry_equiv_pos_as_xyz
'x, y, z'
'-x, y, -z+1/2'
'x+1/2, y+1/2, z'
'-x+1/2, y+1/2, -z+1/2'
'-x, -y, -z'
'x, -y, z-1/2'
'-x+1/2, -y+1/2, -z'
'x+1/2, -y+1/2, z-1/2'

loop_
_atom_site_label
_atom_site_type_symbol
_atom_site_fract_x
_atom_site_fract_y
_atom_site_fract_z
_atom_site_U_iso_or_equiv
_atom_site_adp_type
_atom_site_occupancy
_atom_site_symmetry_multiplicity
_atom_site_calc_flag
_atom_site_refinement_flags
_atom_site_disorder_assembly
_atom_site_disorder_group
Cu1 Cu 0.045381(18) 0.40576(4) 0.182134(16) 0.05335(16) Uani 1 1 d . . .
Cu2 Cu 0.070233(16) 0.23241(4) 0.301297(17) 0.05090(15) Uani 1 1 d . D .
O1 O 0.06578(11) 0.5298(3) 0.24168(10) 0.0629(7) Uani 1 1 d . . .
O2 O 0.03602(9) 0.4169(2) 0.30851(9) 0.0488(5) Uani 1 1 d . . .
C1 C 0.05459(14) 0.5148(3) 0.28747(14) 0.0512(8) Uani 1 1 d . A .
C2 C 0.0663(3) 0.6281(5) 0.3247(2) 0.0835(14) Uani 1 1 d . . .
F1 F 0.0969(11) 0.5961(11) 0.3633(8) 0.154(12) Uani 0.48(3) 1 d PD A 1
F2 F 0.0838(12) 0.7260(15) 0.3026(5) 0.160(12) Uani 0.48(3) 1 d PD A 1
F3 F 0.0223(5) 0.6687(18) 0.3451(11) 0.154(11) Uani 0.48(3) 1 d PD A 1
F1' F 0.1167(5) 0.648(2) 0.3289(9) 0.161(10) Uani 0.52(3) 1 d PD A 2
F2' F 0.0479(14) 0.7312(16) 0.3060(7) 0.201(14) Uani 0.52(3) 1 d PD A 2
F3' F 0.0508(12) 0.6142(17) 0.3699(5) 0.168(11) Uani 0.52(3) 1 d PD A 2
O3 O 0.01184(10) 0.1106(2) 0.31835(10) 0.0600(7) Uani 1 1 d . . .
O4 O 0.05564(9) 0.2219(2) 0.21791(9) 0.0471(5) Uani 1 1 d . . .
C3 C 0.03375(14) 0.1237(3) 0.19815(13) 0.0480(8) Uani 1 1 d U . .
C4 C 0.06912(18) 0.0063(4) 0.19190(19) 0.0674(10) Uani 1 1 d U . .
F4 F 0.0990(7) -0.0191(13) 0.2336(4) 0.103(6) Uani 0.42(2) 1 d PDU B 1
F5 F 0.0989(9) 0.0201(19) 0.1533(9) 0.152(10) Uani 0.42(2) 1 d PDU B 1
F6 F 0.0454(5) -0.0991(13) 0.1812(11) 0.139(8) Uani 0.42(2) 1 d PDU B 1
F4' F 0.0540(7) -0.0864(12) 0.2191(7) 0.162(7) Uani 0.58(2) 1 d PDU B 2
F5' F 0.1176(3) 0.0301(12) 0.2036(9) 0.143(7) Uani 0.58(2) 1 d PDU B 2
F6' F 0.0659(6) -0.0342(13) 0.1448(4) 0.126(5) Uani 0.58(2) 1 d PDU B 2
P1 P 0.07605(4) 0.41702(9) 0.10721(4) 0.0554(3) Uani 1 1 d . . .
O5 O 0.1099(11) 0.294(4) 0.1033(9) 0.034(6) Uani 0.148(8) 1 d PD C 1
C5 C 0.1341(13) 0.278(6) 0.0552(11) 0.10(2) Uani 0.148(8) 1 d PD C 1
H5A H 0.1352 0.3615 0.0360 3.000 Uiso 0.148(8) 1 calc PR C 1
H5B H 0.1151 0.2136 0.0325 3.000 Uiso 0.148(8) 1 calc PR C 1
C6 C 0.1875(11) 0.232(3) 0.0707(13) 0.104(2) Uani 0.148(8) 1 d PDU C 1
F7 F 0.1892(19) 0.129(4) 0.0988(15) 0.137(14) Uani 0.148(8) 1 d PDU C 1
F8 F 0.2129(11) 0.328(4) 0.0959(13) 0.184(15) Uani 0.148(8) 1 d PDU C 1
F9 F 0.2144(10) 0.200(4) 0.0286(12) 0.080(7) Uani 0.148(8) 1 d PDU C 1
O5' O 0.1204(3) 0.3158(9) 0.1021(3) 0.090(3) Uani 0.852(8) 1 d PD C 2
C5' C 0.1540(4) 0.3031(9) 0.0604(3) 0.087(3) Uani 0.852(8) 1 d PD C 2
H5'1 H 0.1796 0.3751 0.0612 0.105 Uiso 0.852(8) 1 calc PR C 2
H5'2 H 0.1336 0.3044 0.0260 0.105 Uiso 0.852(8) 1 calc PR C 2
C6' C 0.1811(3) 0.1776(10) 0.0683(3) 0.104(2) Uani 0.852(8) 1 d PDU C 2
F7' F 0.1508(3) 0.0793(4) 0.0622(2) 0.139(2) Uani 0.852(8) 1 d PDU C 2
F8' F 0.2057(4) 0.1651(9) 0.1153(3) 0.151(3) Uani 0.852(8) 1 d PDU C 2
F9' F 0.2169(4) 0.1643(11) 0.0325(4) 0.159(4) Uani 0.852(8) 1 d PDU C 2
O6 O 0.0501(14) 0.380(4) 0.0563(12) 0.095(9) Uani 0.34(3) 1 d PD C 1
C7 C -0.0024(13) 0.339(4) 0.0550(13) 0.108(10) Uani 0.34(3) 1 d PDU C 1
H7A H -0.0264 0.4127 0.0477 3.000 Uiso 0.34(3) 1 calc PR C 1
H7B H -0.0105 0.2987 0.0889 3.000 Uiso 0.34(3) 1 calc PR C 1
C8 C -0.0068(10) 0.244(2) 0.0123(10) 0.102(3) Uani 0.34(3) 1 d PDU C 1
F10 F 0.0049(15) 0.291(3) -0.0331(9) 0.137(8) Uani 0.34(3) 1 d PDU C 1
F11 F -0.0531(11) 0.198(4) 0.0053(12) 0.193(11) Uani 0.34(3) 1 d PDU C 1
F12 F 0.0288(13) 0.154(3) 0.0220(14) 0.151(9) Uani 0.34(3) 1 d PDU C 1
O6' O 0.0354(5) 0.4158(11) 0.0534(6) 0.069(3) Uani 0.66(3) 1 d PD C 2
C7' C -0.0132(6) 0.3553(13) 0.0502(6) 0.078(3) Uani 0.66(3) 1 d PDU C 2
H7'1 H -0.0389 0.4132 0.0314 0.093 Uiso 0.66(3) 1 calc PR C 2
H7'2 H -0.0246 0.3421 0.0863 0.093 Uiso 0.66(3) 1 calc PR C 2
C8' C -0.0134(5) 0.2321(15) 0.0236(6) 0.102(3) Uani 0.66(3) 1 d PDU C 2
F10' F 0.0027(6) 0.239(2) -0.0238(6) 0.152(6) Uani 0.66(3) 1 d PDU C 2
F11' F -0.0585(5) 0.1774(19) 0.0190(8) 0.186(6) Uani 0.66(3) 1 d PDU C 2
F12' F 0.0186(7) 0.1510(14) 0.0496(9) 0.159(5) Uani 0.66(3) 1 d PDU C 2
O7 O 0.1113(5) 0.5343(10) 0.0927(5) 0.093(4) Uani 0.665(8) 1 d PDU C 1
C9 C 0.1097(4) 0.6520(14) 0.1219(8) 0.072(4) Uani 0.665(8) 1 d PDU C 1
H9A H 0.1053 0.6341 0.1596 3.000 Uiso 0.665(8) 1 calc PR C 1
H9B H 0.0804 0.7074 0.1081 3.000 Uiso 0.665(8) 1 calc PR C 1
C10 C 0.1600(3) 0.7156(8) 0.1149(5) 0.086(2) Uani 0.665(8) 1 d PDU C 1
F13 F 0.1979(4) 0.6267(14) 0.1221(5) 0.143(4) Uani 0.665(8) 1 d PDU C 1
F14 F 0.1655(3) 0.7531(6) 0.0670(3) 0.144(3) Uani 0.665(8) 1 d PDU C 1
F15 F 0.1691(5) 0.8129(7) 0.1432(4) 0.128(3) Uani 0.665(8) 1 d PDU C 1
O7' O 0.0935(8) 0.5575(17) 0.0857(8) 0.052(3) Uani 0.335(8) 1 d PDU C 2
C9' C 0.1055(7) 0.664(3) 0.1185(12) 0.061(5) Uani 0.335(8) 1 d PDU C 2
H9'1 H 0.0829 0.6601 0.1487 0.074 Uiso 0.335(8) 1 calc PR C 2
H9'2 H 0.0964 0.7440 0.0986 0.074 Uiso 0.335(8) 1 calc PR C 2
C10' C 0.1597(6) 0.6739(17) 0.1393(7) 0.086(2) Uani 0.335(8) 1 d PDU C 2
F13' F 0.1688(6) 0.5889(18) 0.1786(6) 0.186(7) Uani 0.335(8) 1 d PDU C 2
F14' F 0.1657(10) 0.777(2) 0.1677(9) 0.173(8) Uani 0.335(8) 1 d PDU C 2
F15' F 0.1955(9) 0.668(3) 0.1073(11) 0.160(10) Uani 0.335(8) 1 d PDU C 2
P2 P 0.14689(3) 0.22604(9) 0.33614(4) 0.0476(2) Uani 1 1 d . . .
O8 O 0.1563(5) 0.3328(17) 0.3763(6) 0.100(5) Uani 0.482(14) 1 d PD D 1
C11 C 0.2033(7) 0.351(3) 0.4099(7) 0.116(11) Uani 0.482(14) 1 d PD D 1
H11A H 0.2252 0.4194 0.3953 3.000 Uiso 0.482(14) 1 calc PR D 1
H11B H 0.2238 0.2693 0.4118 3.000 Uiso 0.482(14) 1 calc PR D 1
C12 C 0.1888(6) 0.388(2) 0.4634(6) 0.090(6) Uani 0.482(14) 1 d PD D 1
F16 F 0.1686(8) 0.5053(19) 0.4569(9) 0.165(13) Uani 0.482(14) 1 d PD D 1
F17 F 0.1577(5) 0.3136(18) 0.4873(4) 0.188(8) Uani 0.482(14) 1 d PD D 1
F18 F 0.2346(7) 0.412(2) 0.4897(7) 0.145(8) Uani 0.482(14) 1 d PD D 1
O8' O 0.1474(4) 0.2925(10) 0.3938(4) 0.052(2) Uani 0.518(14) 1 d PD D 2
C11' C 0.1944(7) 0.3049(19) 0.4276(8) 0.101(7) Uani 0.518(14) 1 d PD D 2
H11C H 0.2257 0.2989 0.4068 0.121 Uiso 0.518(14) 1 calc PR D 2
H11D H 0.1963 0.2359 0.4547 0.121 Uiso 0.518(14) 1 calc PR D 2
C12' C 0.1913(7) 0.4348(15) 0.4526(7) 0.100(8) Uani 0.518(14) 1 d PD D 2
F16' F 0.2037(7) 0.5115(16) 0.4141(5) 0.230(10) Uani 0.518(14) 1 d PD D 2
F17' F 0.1474(6) 0.463(2) 0.4709(7) 0.139(7) Uani 0.518(14) 1 d PD D 2
F18' F 0.2269(6) 0.438(2) 0.4924(6) 0.135(7) Uani 0.518(14) 1 d PD D 2
O9 O 0.1706(5) 0.1050(15) 0.3609(9) 0.137(6) Uani 0.565(19) 1 d PD D 1
C13 C 0.1493(10) -0.0271(18) 0.3602(6) 0.091(7) Uani 0.565(19) 1 d PD D 1
H13A H 0.1115 -0.0270 0.3493 0.110 Uiso 0.565(19) 1 calc PR D 1
H13D H 0.1678 -0.0835 0.3360 0.110 Uiso 0.565(19) 1 calc PR D 1
C14 C 0.1579(5) -0.0669(8) 0.4117(3) 0.060(3) Uani 0.565(19) 1 d PD D 1
F19 F 0.2136(4) -0.0869(9) 0.4184(3) 0.098(3) Uani 0.565(19) 1 d PD D 1
F20 F 0.1513(4) 0.0132(10) 0.4476(3) 0.108(3) Uani 0.565(19) 1 d PD D 1
F21 F 0.1362(6) -0.1776(10) 0.4218(5) 0.114(5) Uani 0.565(19) 1 d PD D 1
O9' O 0.1736(5) 0.0856(10) 0.3461(3) 0.039(2) Uani 0.435(19) 1 d PD D 2
C13' C 0.1371(10) -0.0175(16) 0.3582(6) 0.058(5) Uani 0.435(19) 1 d PD D 2
H13C H 0.1014 0.0088 0.3455 0.070 Uiso 0.435(19) 1 calc PR D 2
H13B H 0.1461 -0.0967 0.3387 0.070 Uiso 0.435(19) 1 calc PR D 2
C14' C 0.1371(11) -0.046(2) 0.4106(9) 0.23(2) Uani 0.435(19) 1 d PD D 2
F19' F 0.1897(8) -0.089(2) 0.4235(9) 0.246(16) Uani 0.435(19) 1 d PD D 2
F20' F 0.1243(17) 0.0349(19) 0.4427(11) 0.309(19) Uani 0.435(19) 1 d PD D 2
F21' F 0.1153(11) -0.157(2) 0.4240(9) 0.171(11) Uani 0.435(19) 1 d PD D 2
O10 O 0.1965(4) 0.2539(15) 0.3046(4) 0.134(5) Uani 0.632(11) 1 d PD D 1
C15 C 0.2043(9) 0.2671(17) 0.2532(6) 0.097(8) Uani 0.632(11) 1 d PD D 1
H15A H 0.1713 0.2471 0.2325 3.000 Uiso 0.632(11) 1 calc PR D 1
H15B H 0.2306 0.2027 0.2435 3.000 Uiso 0.632(11) 1 calc PR D 1
C16 C 0.2220(6) 0.3973(12) 0.2384(5) 0.090(4) Uani 0.632(11) 1 d PD D 1
F22 F 0.2616(3) 0.4426(11) 0.2645(5) 0.131(4) Uani 0.632(11) 1 d PD D 1
F23 F 0.2364(5) 0.3784(15) 0.1886(3) 0.206(9) Uani 0.632(11) 1 d PD D 1
F24 F 0.1867(4) 0.4825(8) 0.2364(4) 0.181(5) Uani 0.632(11) 1 d PD D 1
O10' O 0.1917(6) 0.3038(9) 0.3108(5) 0.054(3) Uani 0.368(11) 1 d PD D 2
C15' C 0.1967(12) 0.278(3) 0.2578(8) 0.082(11) Uani 0.368(11) 1 d PD D 2
H15C H 0.1645 0.3031 0.2368 0.098 Uiso 0.368(11) 1 calc PR D 2
H15D H 0.2028 0.1839 0.2525 0.098 Uiso 0.368(11) 1 calc PR D 2
C16' C 0.2421(10) 0.354(3) 0.2415(8) 0.122(12) Uani 0.368(11) 1 d PD D 2
F22' F 0.2842(6) 0.297(2) 0.2504(7) 0.202(10) Uani 0.368(11) 1 d PD D 2
F23' F 0.2347(11) 0.395(2) 0.1915(8) 0.210(16) Uani 0.368(11) 1 d PD D 2
F24' F 0.2397(16) 0.459(2) 0.2683(8) 0.37(3) Uani 0.368(11) 1 d PD D 2

loop_
_atom_site_aniso_label
_atom_site_aniso_U_11
_atom_site_aniso_U_22
_atom_site_aniso_U_33
_atom_site_aniso_U_23
_atom_site_aniso_U_13
_atom_site_aniso_U_12
Cu1 0.0623(3) 0.0528(3) 0.0462(2) -0.00154(18) 0.01447(19) -0.0091(2)
Cu2 0.0426(3) 0.0510(3) 0.0576(3) 0.00013(18) -0.00858(18) 0.00070(19)
O1 0.0742(18) 0.0610(16) 0.0547(15) -0.0083(12) 0.0127(12) -0.0208(14)
O2 0.0502(14) 0.0437(13) 0.0530(13) -0.0014(10) 0.0071(10) 0.0007(11)
C1 0.053(2) 0.044(2) 0.056(2) -0.0059(16) 0.0039(16) -0.0033(16)
C2 0.126(5) 0.049(3) 0.075(3) -0.008(2) 0.007(3) -0.015(3)
F1 0.26(3) 0.079(7) 0.110(13) -0.029(8) -0.102(15) 0.009(11)
F2 0.31(3) 0.064(10) 0.100(8) -0.015(8) 0.008(14) -0.098(14)
F3 0.162(10) 0.106(13) 0.20(2) -0.094(14) 0.038(11) 0.020(8)
F1' 0.150(10) 0.18(2) 0.149(16) -0.078(15) 0.006(9) -0.083(10)
F2' 0.39(3) 0.063(9) 0.150(13) -0.027(9) 0.004(19) 0.077(14)
F3' 0.32(3) 0.113(13) 0.077(8) -0.054(7) 0.092(13) -0.101(16)
O3 0.0463(15) 0.0597(16) 0.0729(17) 0.0203(12) -0.0052(12) -0.0042(12)
O4 0.0481(13) 0.0453(13) 0.0475(12) -0.0020(10) -0.0002(10) -0.0023(11)
C3 0.051(2) 0.0474(19) 0.0461(17) -0.0034(15) 0.0083(15) 0.0024(16)
C4 0.067(3) 0.051(2) 0.084(3) -0.012(2) 0.000(2) 0.004(2)
F4 0.123(12) 0.072(7) 0.107(7) -0.010(5) -0.041(6) 0.058(7)
F5 0.160(17) 0.144(14) 0.166(13) 0.069(11) 0.114(12) 0.092(12)
F6 0.093(8) 0.054(6) 0.27(2) -0.067(11) -0.021(11) 0.008(5)
F4' 0.187(12) 0.079(8) 0.226(13) 0.069(8) 0.069(11) 0.054(7)
F5' 0.057(4) 0.096(7) 0.271(18) -0.080(10) -0.038(7) 0.029(4)
F6' 0.135(10) 0.126(9) 0.113(5) -0.062(5) -0.014(5) 0.074(7)
P1 0.0714(7) 0.0483(5) 0.0482(5) -0.0059(4) 0.0190(4) -0.0145(5)
O5 0.036(10) 0.056(14) 0.013(8) -0.006(8) 0.012(7) -0.026(9)
C5 0.12(5) 0.14(5) 0.04(2) 0.03(2) 0.04(2) -0.01(3)
C6 0.106(5) 0.121(7) 0.088(4) -0.023(5) 0.033(4) 0.009(5)
F7 0.15(4) 0.19(2) 0.08(2) 0.03(2) 0.023(19) 0.10(2)
F8 0.14(2) 0.23(3) 0.18(3) -0.13(2) 0.04(2) -0.01(2)
F9 0.044(12) 0.106(18) 0.092(13) -0.029(10) 0.022(9) -0.013(12)
O5' 0.111(5) 0.078(4) 0.087(4) 0.021(3) 0.055(3) 0.023(4)
C5' 0.100(6) 0.088(5) 0.080(5) -0.005(4) 0.052(4) 0.012(5)
C6' 0.106(5) 0.121(7) 0.088(4) -0.023(5) 0.033(4) 0.009(5)
F7' 0.178(5) 0.095(3) 0.151(5) -0.021(3) 0.054(4) -0.007(3)
F8' 0.129(5) 0.204(7) 0.118(5) -0.023(4) -0.003(3) 0.073(4)
F9' 0.160(6) 0.179(8) 0.147(5) -0.033(5) 0.082(5) 0.046(4)
O6 0.074(13) 0.16(2) 0.051(7) -0.003(14) -0.003(8) -0.046(15)
C7 0.061(15) 0.17(2) 0.094(12) -0.030(14) -0.026(10) 0.010(13)
C8 0.094(5) 0.116(5) 0.095(6) -0.007(4) -0.010(4) -0.017(4)
F10 0.206(18) 0.131(15) 0.071(6) 0.010(9) -0.011(8) -0.012(12)
F11 0.132(11) 0.31(3) 0.129(13) 0.003(13) -0.065(12) -0.106(13)
F12 0.180(16) 0.088(9) 0.17(2) -0.005(11) -0.068(17) 0.009(9)
O6' 0.086(8) 0.073(4) 0.047(3) 0.013(3) 0.006(4) 0.005(4)
C7' 0.060(7) 0.110(6) 0.062(5) 0.007(4) -0.005(5) 0.000(5)
C8' 0.094(5) 0.116(5) 0.095(6) -0.007(4) -0.010(4) -0.017(4)
F10' 0.159(8) 0.196(16) 0.102(7) -0.068(7) 0.011(7) -0.031(9)
F11' 0.127(6) 0.214(11) 0.216(14) -0.045(10) 0.003(7) -0.095(6)
F12' 0.178(8) 0.098(5) 0.196(13) -0.008(7) -0.042(9) -0.005(5)
O7 0.141(9) 0.059(5) 0.088(7) -0.018(4) 0.066(6) -0.042(5)
C9 0.066(5) 0.043(6) 0.108(10) -0.012(6) 0.014(5) -0.011(4)
C10 0.070(3) 0.054(5) 0.137(7) 0.002(4) 0.023(5) -0.002(3)
F13 0.071(5) 0.125(8) 0.229(10) 0.006(6) -0.004(5) 0.039(5)
F14 0.172(6) 0.120(5) 0.145(5) 0.043(3) 0.044(4) -0.054(4)
F15 0.093(4) 0.086(4) 0.205(8) -0.050(4) 0.015(6) -0.038(3)
O7' 0.074(8) 0.039(6) 0.043(5) 0.004(4) 0.002(5) 0.002(5)
C9' 0.089(9) 0.040(10) 0.056(11) -0.002(7) 0.006(8) -0.021(9)
C10' 0.070(3) 0.054(5) 0.137(7) 0.002(4) 0.023(5) -0.002(3)
F13' 0.124(10) 0.280(15) 0.151(11) 0.067(10) -0.017(8) 0.046(11)
F14' 0.101(12) 0.217(13) 0.195(18) -0.106(13) -0.042(13) -0.034(14)
F15' 0.101(14) 0.15(2) 0.23(2) -0.019(13) 0.079(16) -0.035(14)
P2 0.0409(5) 0.0467(5) 0.0540(5) -0.0025(4) -0.0066(4) 0.0005(4)
O8 0.060(6) 0.128(12) 0.108(10) -0.063(8) -0.034(7) 0.027(7)
C11 0.063(8) 0.16(2) 0.119(16) -0.077(17) -0.036(9) 0.018(11)
C12 0.085(11) 0.068(12) 0.115(13) -0.035(9) -0.007(9) -0.017(8)
F16 0.135(15) 0.166(19) 0.19(2) -0.116(18) -0.053(13) 0.048(15)
F17 0.164(10) 0.244(18) 0.156(9) -0.077(9) 0.026(7) -0.114(12)
F18 0.147(11) 0.143(10) 0.132(12) -0.035(8) -0.087(9) -0.005(8)
O8' 0.054(4) 0.054(4) 0.048(4) -0.009(3) -0.007(3) 0.006(3)
C11' 0.092(12) 0.116(13) 0.088(10) -0.041(9) -0.049(9) 0.029(9)
C12' 0.120(14) 0.074(15) 0.100(11) 0.018(10) -0.040(9) -0.058(13)
F16' 0.282(18) 0.227(14) 0.167(11) 0.073(11) -0.091(11) -0.175(14)
F17' 0.118(11) 0.181(15) 0.118(7) -0.089(8) 0.021(7) -0.017(8)
F18' 0.141(11) 0.169(13) 0.094(8) -0.053(7) 0.004(7) -0.090(10)
O9 0.072(6) 0.097(9) 0.238(15) 0.083(9) -0.033(9) 0.004(6)
C13 0.064(9) 0.093(13) 0.115(15) -0.001(9) -0.012(7) 0.011(7)
C14 0.059(7) 0.052(5) 0.067(6) 0.010(4) -0.019(4) -0.002(4)
F19 0.069(5) 0.122(6) 0.102(4) 0.021(4) -0.018(3) 0.026(4)
F20 0.132(7) 0.112(6) 0.080(5) -0.024(4) 0.017(5) 0.004(5)
F21 0.182(11) 0.054(4) 0.100(6) 0.021(4) -0.044(7) -0.032(6)
O9' 0.040(4) 0.033(4) 0.043(4) -0.015(3) -0.005(2) 0.006(3)
C13' 0.070(12) 0.029(6) 0.073(10) 0.006(5) -0.021(6) 0.009(6)
C14' 0.13(3) 0.37(6) 0.18(3) -0.13(4) 0.01(2) 0.00(3)
F19' 0.088(13) 0.33(3) 0.32(3) 0.22(2) -0.027(12) -0.001(13)
F20' 0.56(5) 0.113(11) 0.29(3) -0.047(13) 0.31(3) -0.02(2)
F21' 0.26(3) 0.112(13) 0.145(12) 0.045(9) 0.060(14) -0.004(12)
O10 0.054(4) 0.240(13) 0.104(7) 0.077(8) -0.014(4) -0.014(7)
C15 0.109(13) 0.091(11) 0.099(12) -0.011(8) 0.056(10) -0.036(10)
C16 0.080(7) 0.096(10) 0.094(8) 0.022(8) -0.002(5) -0.004(7)
F22 0.075(4) 0.123(8) 0.191(9) 0.037(6) -0.016(4) -0.053(4)
F23 0.230(13) 0.305(18) 0.089(7) 0.014(7) 0.046(7) -0.158(12)
F24 0.174(8) 0.131(6) 0.234(11) 0.064(6) -0.014(6) 0.046(6)
O10' 0.056(6) 0.030(4) 0.077(6) -0.027(4) 0.017(4) -0.027(4)
C15' 0.070(13) 0.083(17) 0.10(2) 0.016(13) 0.038(12) 0.014(11)
C16' 0.15(3) 0.102(19) 0.124(19) 0.042(14) 0.05(2) 0.02(2)
F22' 0.119(11) 0.29(3) 0.201(16) 0.003(15) 0.062(11) -0.058(14)
F23' 0.30(3) 0.158(17) 0.18(3) 0.099(18) 0.03(2) 0.037(18)
F24' 0.84(8) 0.131(18) 0.132(15) 0.032(12) -0.14(3) -0.21(3)

loop_
_atom_type_symbol
_atom_type_description
_atom_type_scat_dispersion_real
_atom_type_scat_dispersion_imag
_atom_type_scat_source
C C 0.0033 0.0016 'International Tables Vol C Tables 4.2.6.8 and 6.1.1.4'
H H 0.0000 0.0000 'International Tables Vol C Tables 4.2.6.8 and 6.1.1.4'
O O 0.0106 0.0060 'International Tables Vol C Tables 4.2.6.8 and 6.1.1.4'
F F 0.0171 0.0103 'International Tables Vol C Tables 4.2.6.8 and 6.1.1.4'
P P 0.1023 0.0942 'International Tables Vol C Tables 4.2.6.8 and 6.1.1.4'
Cu Cu 0.3201 1.2651 'International Tables Vol C Tables 4.2.6.8 and 6.1.1.4'

loop_
_geom_angle_atom_site_label_1
_geom_angle_atom_site_label_2
_geom_angle_atom_site_label_3
_geom_angle
_geom_angle_site_symmetry_1
_geom_angle_site_symmetry_3
O1 Cu1 P1 123.16(8) . .
O1 Cu1 O4 103.04(10) . .
P1 Cu1 O4 113.26(7) . .
O1 Cu1 O2 95.27(10) . 2
P1 Cu1 O2 121.61(7) . 2
O4 Cu1 O2 95.59(9) . 2
O3 Cu2 P2 125.06(8) . .
O3 Cu2 O2 102.97(10) . .
P2 Cu2 O2 111.97(7) . .
O3 Cu2 O4 95.48(10) . .
P2 Cu2 O4 121.17(7) . .
O2 Cu2 O4 94.84(9) . .
C1 O1 Cu1 124.4(2) . .
C1 O2 Cu2 121.3(2) . .
C1 O2 Cu1 119.7(2) . 2
Cu2 O2 Cu1 112.28(10) . 2
O1 C1 O2 128.8(3) . .
O1 C1 C2 116.4(3) . .
O2 C1 C2 114.8(3) . .
F2' C2 F3' 108.4(12) . .
F2' C2 F2 43.7(12) . .
F3' C2 F2 130.5(9) . .
F2' C2 F1 136.3(12) . .
F3' C2 F1 58.1(9) . .
F2 C2 F1 109.8(12) . .
F2' C2 F1' 104.1(12) . .
F3' C2 F1' 108.3(11) . .
F2 C2 F1' 61.9(10) . .
F1 C2 F1' 54.2(9) . .
F2' C2 F3 64.7(11) . .
F3' C2 F3 49.8(9) . .
F2 C2 F3 104.8(11) . .
F1 C2 F3 106.2(11) . .
F1' C2 F3 140.6(8) . .
F2' C2 C1 111.2(10) . .
F3' C2 C1 115.1(6) . .
F2 C2 C1 113.6(7) . .
F1 C2 C1 111.9(6) . .
F1' C2 C1 109.1(7) . .
F3 C2 C1 110.0(8) . .
C3 O3 Cu2 124.1(2) 2 .
C3 O4 Cu1 121.0(2) . .
C3 O4 Cu2 119.2(2) . .
Cu1 O4 Cu2 113.07(10) . .
O3 C3 O4 128.6(3) 2 .
O3 C3 C4 115.9(3) 2 .
O4 C3 C4 115.5(3) . .
F4' C4 F6' 105.5(9) . .
F4' C4 F6 46.0(9) . .
F6' C4 F6 60.8(9) . .
F4' C4 F5' 110.3(9) . .
F6' C4 F5' 106.6(8) . .
F6 C4 F5' 131.2(7) . .
F4' C4 F5 136.3(8) . .
F6' C4 F5 47.4(10) . .
F6 C4 F5 103.3(11) . .
F5' C4 F5 62.8(9) . .
F4' C4 F4 65.3(8) . .
F6' C4 F4 135.1(6) . .
F6 C4 F4 104.7(10) . .
F5' C4 F4 48.3(6) . .
F5 C4 F4 107.3(10) . .
F4' C4 C3 109.9(6) . .
F6' C4 C3 110.9(5) . .
F6 C4 C3 115.0(6) . .
F5' C4 C3 113.4(5) . .
F5 C4 C3 112.1(6) . .
F4 C4 C3 113.5(6) . .
O6 P1 O5 87(2) . .
O6 P1 O5' 92.5(18) . .
O5 P1 O5' 13.1(13) . .
O6 P1 O7 103.4(12) . .
O5 P1 O7 106.6(12) . .
O5' P1 O7 93.6(5) . .
O6 P1 O7' 93.2(15) . .
O5 P1 O7' 123.0(13) . .
O5' P1 O7' 110.7(8) . .
O7 P1 O7' 19.2(8) . .
O6 P1 O6' 18.2(19) . .
O5 P1 O6' 105.4(9) . .
O5' P1 O6' 110.5(5) . .
O7 P1 O6' 98.8(6) . .
O7' P1 O6' 84.3(7) . .
O6 P1 Cu1 127.4(12) . .
O5 P1 Cu1 104.8(10) . .
O5' P1 Cu1 110.7(3) . .
O7 P1 Cu1 120.5(4) . .
O7' P1 Cu1 118.7(8) . .
O6' P1 Cu1 119.4(5) . .
C5 O5 P1 115(3) . .
O5 C5 C6 105(2) . .
O5 C5 H5A 110.8 . .
C6 C5 H5A 110.8 . .
O5 C5 H5B 110.8 . .
C6 C5 H5B 110.8 . .
H5A C5 H5B 108.9 . .
F7 C6 F8 110(3) . .
F7 C6 F9 104(2) . .
F8 C6 F9 108(2) . .
F7 C6 C5 114(3) . .
F8 C6 C5 108(3) . .
F9 C6 C5 112(2) . .
C5' O5' P1 127.4(7) . .
O5' C5' C6' 106.5(7) . .
O5' C5' H5'1 110.4 . .
C6' C5' H5'1 110.4 . .
O5' C5' H5'2 110.4 . .
C6' C5' H5'2 110.4 . .
H5'1 C5' H5'2 108.6 . .
F7' C6' F8' 106.4(8) . .
F7' C6' F9' 105.9(7) . .
F8' C6' F9' 107.2(8) . .
F7' C6' C5' 113.6(8) . .
F8' C6' C5' 113.6(9) . .
F9' C6' C5' 109.6(8) . .
C7 O6 P1 119(2) . .
O6 C7 C8 104.2(18) . .
O6 C7 H7A 110.9 . .
C8 C7 H7A 110.9 . .
O6 C7 H7B 110.9 . .
C8 C7 H7B 110.9 . .
H7A C7 H7B 108.9 . .
F11 C8 F10 106.1(18) . .
F11 C8 F12 113(2) . .
F10 C8 F12 103.6(17) . .
F11 C8 C7 112.2(19) . .
F10 C8 C7 113(2) . .
F12 C8 C7 108.4(18) . .
C7' O6' P1 124.2(12) . .
O6' C7' C8' 113.6(10) . .
O6' C7' H7'1 108.8 . .
C8' C7' H7'1 108.8 . .
O6' C7' H7'2 108.8 . .
C8' C7' H7'2 108.8 . .
H7'1 C7' H7'2 107.7 . .
F11' C8' F10' 106.0(10) . .
F11' C8' F12' 107.1(12) . .
F10' C8' F12' 105.9(11) . .
F11' C8' C7' 114.0(11) . .
F10' C8' C7' 113.4(10) . .
F12' C8' C7' 109.8(10) . .
C9 O7 P1 120.0(10) . .
O7 C9 C10 105.4(10) . .
O7 C9 H9A 110.7 . .
C10 C9 H9A 110.7 . .
O7 C9 H9B 110.7 . .
C10 C9 H9B 110.7 . .
H9A C9 H9B 108.8 . .
F15 C10 F14 106.0(8) . .
F15 C10 F13 111.4(11) . .
F14 C10 F13 102.3(9) . .
F15 C10 C9 115.0(10) . .
F14 C10 C9 113.2(11) . .
F13 C10 C9 108.2(10) . .
C9' O7' P1 124(2) . .
O7' C9' C10' 116.1(17) . .
O7' C9' H9'1 108.3 . .
C10' C9' H9'1 108.3 . .
O7' C9' H9'2 108.3 . .
C10' C9' H9'2 108.3 . .
H9'1 C9' H9'2 107.4 . .
F15' C10' F14' 109.4(19) . .
F15' C10' F13' 110.5(17) . .
F14' C10' F13' 96.5(17) . .
F15' C10' C9' 118(2) . .
F14' C10' C9' 109.8(17) . .
F13' C10' C9' 109.9(17) . .
O9 P2 O8 106.2(11) . .
O9 P2 O10' 107.9(8) . .
O8 P2 O10' 79.3(8) . .
O9 P2 O10 92.7(8) . .
O8 P2 O10 96.4(9) . .
O10' P2 O10 20.3(7) . .
O9 P2 O9' 15.6(10) . .
O8 P2 O9' 120.0(7) . .
O10' P2 O9' 102.1(6) . .
O10 P2 O9' 84.1(7) . .
O9 P2 O8' 89.6(10) . .
O8 P2 O8' 24.1(7) . .
O10' P2 O8' 101.0(5) . .
O10 P2 O8' 115.1(6) . .
O9' P2 O8' 105.0(5) . .
O9 P2 Cu2 122.8(5) . .
O8 P2 Cu2 111.5(5) . .
O10' P2 Cu2 119.9(6) . .
O10 P2 Cu2 122.9(3) . .
O9' P2 Cu2 118.0(4) . .
O8' P2 Cu2 108.8(4) . .
C11 O8 P2 125.8(12) . .
O8 C11 C12 109.1(13) . .
O8 C11 H11A 109.9 . .
C12 C11 H11A 109.9 . .
O8 C11 H11B 109.9 . .
C12 C11 H11B 109.9 . .
H11A C11 H11B 108.3 . .
F17 C12 F16 110.9(15) . .
F17 C12 F18 115.2(17) . .
F16 C12 F18 102.5(18) . .
F17 C12 C11 118.3(17) . .
F16 C12 C11 104(2) . .
F18 C12 C11 104.1(14) . .
C11' O8' P2 122.4(10) . .
O8' C11' C12' 105.6(12) . .
O8' C11' H11C 110.6 . .
C12' C11' H11C 110.6 . .
O8' C11' H11D 110.6 . .
C12' C11' H11D 110.6 . .
H11C C11' H11D 108.8 . .
F17' C12' F16' 113.2(16) . .
F17' C12' F18' 107.3(17) . .
F16' C12' F18' 111.6(15) . .
F17' C12' C11' 115.8(16) . .
F16' C12' C11' 101.7(16) . .
F18' C12' C11' 107.3(14) . .
C13 O9 P2 128.5(12) . .
C14 C13 O9 103.1(12) . .
C14 C13 H13A 111.1 . .
O9 C13 H13A 111.1 . .
C14 C13 H13D 111.1 . .
O9 C13 H13D 111.1 . .
H13A C13 H13D 109.1 . .
F20 C14 F21 110.8(10) . .
F20 C14 C13 118.5(12) . .
F21 C14 C13 113.8(10) . .
F20 C14 F19 100.8(8) . .
F21 C14 F19 106.4(10) . .
C13 C14 F19 104.7(13) . .
C13' O9' P2 114.6(12) . .
C14' C13' O9' 113.6(14) . .
C14' C13' H13C 108.8 . .
O9' C13' H13C 108.8 . .
C14' C13' H13B 108.8 . .
O9' C13' H13B 108.8 . .
H13C C13' H13B 107.7 . .
F20' C14' F21' 106(2) . .
F20' C14' C13' 121(2) . .
F21' C14' C13' 117.6(19) . .
F20' C14' F19' 110(2) . .
F21' C14' F19' 94.6(19) . .
C13' C14' F19' 103.5(18) . .
C15 O10 P2 133.7(11) . .
O10 C15 C16 114.1(13) . .
O10 C15 H15A 108.7 . .
C16 C15 H15A 108.7 . .
O10 C15 H15B 108.7 . .
C16 C15 H15B 108.7 . .
H15A C15 H15B 107.6 . .
F24 C16 F22 108.3(10) . .
F24 C16 F23 107.5(13) . .
F22 C16 F23 106.6(12) . .
F24 C16 C15 114.4(14) . .
F22 C16 C15 116.9(14) . .
F23 C16 C15 102.3(11) . .
C15' O10' P2 114.4(10) . .
O10' C15' C16' 106.7(16) . .
O10' C15' H15C 110.4 . .
C16' C15' H15C 110.4 . .
O10' C15' H15D 110.4 . .
C16' C15' H15D 110.4 . .
H15C C15' H15D 108.6 . .
F22' C16' F24' 112(3) . .
F22' C16' F23' 113(2) . .
F24' C16' F23' 104(2) . .
F22' C16' C15' 112(2) . .
F24' C16' C15' 104(2) . .
F23' C16' C15' 111(2) . .

loop_
_geom_bond_atom_site_label_1
_geom_bond_atom_site_label_2
_geom_bond_distance
_geom_bond_site_symmetry_2
Cu1 O1 2.026(2) .
Cu1 P1 2.1098(10) .
Cu1 O4 2.113(2) .
Cu1 O2 2.119(2) 2
Cu2 O3 2.023(2) .
Cu2 P2 2.1062(10) .
Cu2 O2 2.108(2) .
Cu2 O4 2.133(2) .
O1 C1 1.227(4) .
O2 C1 1.251(4) .
O2 Cu1 2.119(2) 2
C1 C2 1.522(6) .
C2 F2' 1.246(14) .
C2 F3' 1.248(10) .
C2 F2 1.254(12) .
C2 F1 1.261(10) .
C2 F1' 1.306(12) .
C2 F3 1.338(13) .
O3 C3 1.225(4) 2
O4 C3 1.248(4) .
C3 O3 1.225(4) 2
C3 C4 1.528(5) .
C4 F4' 1.256(9) .
C4 F6' 1.265(8) .
C4 F6 1.266(11) .
C4 F5' 1.285(8) .
C4 F5 1.289(10) .
C4 F4 1.295(10) .
P1 O6 1.47(3) .
P1 O5 1.54(4) .
P1 O5' 1.556(8) .
P1 O7 1.568(11) .
P1 O7' 1.62(2) .
P1 O6' 1.669(13) .
O5 C5 1.415(18) .
C5 C6 1.48(2) .
C5 H5A 0.9900 .
C5 H5B 0.9900 .
C6 F7 1.28(2) .
C6 F8 1.32(2) .
C6 F9 1.350(18) .
O5' C5' 1.413(7) .
C5' C6' 1.477(12) .
C5' H5'1 0.9900 .
C5' H5'2 0.9900 .
C6' F7' 1.281(10) .
C6' F8' 1.323(10) .
C6' F9' 1.339(8) .
O6 C7 1.408(17) .
C7 C8 1.461(17) .
C7 H7A 0.9900 .
C7 H7B 0.9900 .
C8 F11 1.280(15) .
C8 F10 1.303(17) .
C8 F12 1.317(16) .
O6' C7' 1.391(10) .
C7' C8' 1.440(12) .
C7' H7'1 0.9900 .
C7' H7'2 0.9900 .
C8' F11' 1.285(10) .
C8' F10' 1.300(11) .
C8' F12' 1.322(11) .
O7 C9 1.424(10) .
C9 C10 1.469(13) .
C9 H9A 0.9900 .
C9 H9B 0.9900 .
C10 F15 1.248(12) .
C10 F14 1.295(13) .
C10 F13 1.340(13) .
O7' C9' 1.402(14) .
C9' C10' 1.461(17) .
C9' H9'1 0.9900 .
C9' H9'2 0.9900 .
C10' F15' 1.266(19) .
C10' F14' 1.286(18) .
C10' F13' 1.339(17) .
P2 O9 1.509(12) .
P2 O8 1.511(13) .
P2 O10' 1.572(12) .
P2 O10 1.572(11) .
P2 O9' 1.615(11) .
P2 O8' 1.619(10) .
O8 C11 1.447(12) .
C11 C12 1.484(17) .
C11 H11A 0.9900 .
C11 H11B 0.9900 .
C12 F17 1.288(17) .
C12 F16 1.32(2) .
C12 F18 1.337(14) .
O8' C11' 1.443(12) .
C11' C12' 1.487(17) .
C11' H11C 0.9900 .
C11' H11D 0.9900 .
C12' F17' 1.278(19) .
C12' F16' 1.31(2) .
C12' F18' 1.320(13) .
O9 C13 1.467(14) .
C13 C14 1.378(14) .
C13 H13A 0.9900 .
C13 H13D 0.9900 .
C14 F20 1.252(12) .
C14 F21 1.303(11) .
C14 F19 1.443(14) .
O9' C13' 1.462(13) .
C13' C14' 1.365(18) .
C13' H13C 0.9900 .
C13' H13B 0.9900 .
C14' F20' 1.228(18) .
C14' F21' 1.324(18) .
C14' F19' 1.44(2) .
O10 C15 1.343(12) .
C15 C16 1.474(15) .
C15 H15A 0.9900 .
C15 H15B 0.9900 .
C16 F24 1.261(16) .
C16 F22 1.268(16) .
C16 F23 1.356(13) .
O10' C15' 1.389(16) .
C15' C16' 1.490(19) .
C15' H15C 0.9900 .
C15' H15D 0.9900 .
C16' F22' 1.24(2) .
C16' F24' 1.28(2) .
C16' F23' 1.340(17) .

loop_
_geom_torsion_atom_site_label_1
_geom_torsion_atom_site_label_2
_geom_torsion_atom_site_label_3
_geom_torsion_atom_site_label_4
_geom_torsion
_geom_torsion_site_symmetry_1
_geom_torsion_site_symmetry_4
P1 Cu1 O1 C1 -169.0(3) . .
O4 Cu1 O1 C1 -39.6(3) . .
O2 Cu1 O1 C1 57.4(3) 2 .
O3 Cu2 O2 C1 -160.2(3) . .
P2 Cu2 O2 C1 63.0(3) . .
O4 Cu2 O2 C1 -63.5(3) . .
O3 Cu2 O2 Cu1 -8.99(13) . 2
P2 Cu2 O2 Cu1 -145.76(8) . 2
O4 Cu2 O2 Cu1 87.78(11) . 2
Cu1 O1 C1 O2 11.1(6) . .
Cu1 O1 C1 C2 -171.2(3) . .
Cu2 O2 C1 O1 51.2(5) . .
Cu1 O2 C1 O1 -97.9(4) 2 .
Cu2 O2 C1 C2 -126.6(4) . .
Cu1 O2 C1 C2 84.3(4) 2 .
O1 C1 C2 F2' 51(2) . .
O2 C1 C2 F2' -131.1(19) . .
O1 C1 C2 F3' 174.6(19) . .
O2 C1 C2 F3' -7(2) . .
O1 C1 C2 F2 3.4(19) . .
O2 C1 C2 F2 -178.5(17) . .
O1 C1 C2 F1 -121.6(18) . .
O2 C1 C2 F1 56.5(18) . .
O1 C1 C2 F1' -63.5(16) . .
O2 C1 C2 F1' 114.6(16) . .
O1 C1 C2 F3 120.6(15) . .
O2 C1 C2 F3 -61.3(15) . .
P2 Cu2 O3 C3 172.1(3) . 2
O2 Cu2 O3 C3 43.0(3) . 2
O4 Cu2 O3 C3 -53.2(3) . 2
O1 Cu1 O4 C3 160.1(3) . .
P1 Cu1 O4 C3 -64.6(3) . .
O2 Cu1 O4 C3 63.4(3) 2 .
O1 Cu1 O4 Cu2 9.24(13) . .
P1 Cu1 O4 Cu2 144.52(8) . .
O2 Cu1 O4 Cu2 -87.50(12) 2 .
O3 Cu2 O4 C3 -25.4(3) . .
P2 Cu2 O4 C3 111.7(2) . .
O2 Cu2 O4 C3 -129.0(2) . .
O3 Cu2 O4 Cu1 126.04(12) . .
P2 Cu2 O4 Cu1 -96.87(10) . .
O2 Cu2 O4 Cu1 22.48(12) . .
Cu1 O4 C3 O3 -46.8(5) . 2
Cu2 O4 C3 O3 102.4(4) . 2
Cu1 O4 C3 C4 130.7(3) . .
Cu2 O4 C3 C4 -80.2(3) . .
O3 C3 C4 F4' -64.4(13) 2 .
O4 C3 C4 F4' 117.8(12) . .
O3 C3 C4 F6' 51.8(11) 2 .
O4 C3 C4 F6' -126.0(10) . .
O3 C3 C4 F6 -14.7(16) 2 .
O4 C3 C4 F6 167.5(15) . .
O3 C3 C4 F5' 171.7(12) 2 .
O4 C3 C4 F5' -6.1(13) . .
O3 C3 C4 F5 102.9(17) 2 .
O4 C3 C4 F5 -74.9(17) . .
O3 C3 C4 F4 -135.3(12) 2 .
O4 C3 C4 F4 46.9(12) . .
O1 Cu1 P1 O6 -150(2) . .
O4 Cu1 P1 O6 85(2) . .
O2 Cu1 P1 O6 -28(2) 2 .
O1 Cu1 P1 O5 112.4(10) . .
O4 Cu1 P1 O5 -12.7(10) . .
O2 Cu1 P1 O5 -125.6(10) 2 .
O1 Cu1 P1 O5' 100.0(4) . .
O4 Cu1 P1 O5' -25.0(4) . .
O2 Cu1 P1 O5' -137.9(4) 2 .
O1 Cu1 P1 O7 -7.5(5) . .
O4 Cu1 P1 O7 -132.6(5) . .
O2 Cu1 P1 O7 114.5(5) 2 .
O1 Cu1 P1 O7' -29.6(6) . .
O4 Cu1 P1 O7' -154.6(6) . .
O2 Cu1 P1 O7' 92.5(6) 2 .
O1 Cu1 P1 O6' -129.9(5) . .
O4 Cu1 P1 O6' 105.0(4) . .
O2 Cu1 P1 O6' -7.9(5) 2 .
O6 P1 O5 C5 51(3) . .
O5' P1 O5 C5 -63(5) . .
O7 P1 O5 C5 -52(3) . .
O7' P1 O5 C5 -41(3) . .
O6' P1 O5 C5 52(3) . .
Cu1 P1 O5 C5 179(3) . .
P1 O5 C5 C6 138(3) . .
O5 C5 C6 F7 56(4) . .
O5 C5 C6 F8 -67(4) . .
O5 C5 C6 F9 174(3) . .
O6 P1 O5' C5' 55.6(15) . .
O5 P1 O5' C5' 122(5) . .
O7 P1 O5' C5' -48.0(10) . .
O7' P1 O5' C5' -38.8(12) . .
O6' P1 O5' C5' 52.8(11) . .
Cu1 P1 O5' C5' -172.6(8) . .
P1 O5' C5' C6' -168.1(8) . .
O5' C5' C6' F7' 67.0(10) . .
O5' C5' C6' F8' -54.9(12) . .
O5' C5' C6' F9' -174.8(9) . .
O5 P1 O6 C7 111(3) . .
O5' P1 O6 C7 123(3) . .
O7 P1 O6 C7 -143(3) . .
O7' P1 O6 C7 -126(3) . .
O6' P1 O6 C7 -65(5) . .
Cu1 P1 O6 C7 4(4) . .
P1 O6 C7 C8 -148(3) . .
O6 C7 C8 F11 -179(3) . .
O6 C7 C8 F10 -59(3) . .
O6 C7 C8 F12 56(3) . .
O6 P1 O6' C7' 92(5) . .
O5 P1 O6' C7' 88.7(16) . .
O5' P1 O6' C7' 101.5(11) . .
O7 P1 O6' C7' -161.3(11) . .
O7' P1 O6' C7' -148.6(13) . .
Cu1 P1 O6' C7' -28.7(12) . .
P1 O6' C7' C8' -101.5(16) . .
O6' C7' C8' F11' -177.9(14) . .
O6' C7' C8' F10' -56.4(17) . .
O6' C7' C8' F12' 61.9(16) . .
O6 P1 O7 C9 130(2) . .
O5 P1 O7 C9 -139.0(13) . .
O5' P1 O7 C9 -136.7(11) . .
O7' P1 O7 C9 70(3) . .
O6' P1 O7 C9 112.0(11) . .
Cu1 P1 O7 C9 -20.0(12) . .
P1 O7 C9 C10 156.3(11) . .
O7 C9 C10 F15 -171.0(12) . .
O7 C9 C10 F14 66.9(14) . .
O7 C9 C10 F13 -45.7(17) . .
O6 P1 O7' C9' 158(2) . .
O5 P1 O7' C9' -113.5(18) . .
O5' P1 O7' C9' -108.4(15) . .
O7 P1 O7' C9' -79(3) . .
O6' P1 O7' C9' 141.9(16) . .
Cu1 P1 O7' C9' 21.3(17) . .
P1 O7' C9' C10' 88(3) . .
O7' C9' C10' F15' 52(4) . .
O7' C9' C10' F14' 179(2) . .
O7' C9' C10' F13' -77(3) . .
O3 Cu2 P2 O9 23.5(11) . .
O2 Cu2 P2 O9 148.8(11) . .
O4 Cu2 P2 O9 -100.7(11) . .
O3 Cu2 P2 O8 -104.2(8) . .
O2 Cu2 P2 O8 21.2(8) . .
O4 Cu2 P2 O8 131.7(8) . .
O3 Cu2 P2 O10' 166.0(4) . .
O2 Cu2 P2 O10' -68.6(4) . .
O4 Cu2 P2 O10' 41.9(4) . .
O3 Cu2 P2 O10 142.4(7) . .
O2 Cu2 P2 O10 -92.2(7) . .
O4 Cu2 P2 O10 18.3(7) . .
O3 Cu2 P2 O9' 40.6(4) . .
O2 Cu2 P2 O9' 166.0(4) . .
O4 Cu2 P2 O9' -83.5(4) . .
O3 Cu2 P2 O8' -78.7(3) . .
O2 Cu2 P2 O8' 46.7(3) . .
O4 Cu2 P2 O8' 157.2(3) . .
O9 P2 O8 C11 39(2) . .
O10' P2 O8 C11 -66.5(19) . .
O10 P2 O8 C11 -55(2) . .
O9' P2 O8 C11 31(2) . .
O8' P2 O8 C11 87(3) . .
Cu2 P2 O8 C11 175.4(17) . .
P2 O8 C11 C12 -139(2) . .
O8 C11 C12 F17 55(3) . .
O8 C11 C12 F16 -68(2) . .
O8 C11 C12 F18 -175(2) . .
O9 P2 O8' C11' 56.1(13) . .
O8 P2 O8' C11' -78(2) . .
O10' P2 O8' C11' -52.1(14) . .
O10 P2 O8' C11' -36.6(14) . .
O9' P2 O8' C11' 53.7(13) . .
Cu2 P2 O8' C11' -179.1(12) . .
P2 O8' C11' C12' 140.4(14) . .
O8' C11' C12' F17' 46(2) . .
O8' C11' C12' F16' -77.1(18) . .
O8' C11' C12' F18' 165.7(15) . .
O8 P2 O9 C13 138(2) . .
O10' P2 O9 C13 -139(2) . .
O10 P2 O9 C13 -125(2) . .
O9' P2 O9 C13 -69(4) . .
O8' P2 O9 C13 120(2) . .
Cu2 P2 O9 C13 8(3) . .
P2 O9 C13 C14 -135.0(18) . .
O9 C13 C14 F20 39(2) . .
O9 C13 C14 F21 172.3(15) . .
O9 C13 C14 F19 -72.0(17) . .
O9 P2 O9' C13' 80(3) . .
O8 P2 O9' C13' 109.2(11) . .
O10' P2 O9' C13' -166.3(9) . .
O10 P2 O9' C13' -156.9(9) . .
O8' P2 O9' C13' 88.7(9) . .
Cu2 P2 O9' C13' -32.6(9) . .
P2 O9' C13' C14' -100.8(19) . .
O9' C13' C14' F20' 62(3) . .
O9' C13' C14' F21' -164(2) . .
O9' C13' C14' F19' -62(2) . .
O9 P2 O10 C15 121(2) . .
O8 P2 O10 C15 -131.9(19) . .
O10' P2 O10 C15 -99(3) . .
O9' P2 O10 C15 108.5(19) . .
O8' P2 O10 C15 -147.8(18) . .
Cu2 P2 O10 C15 -11(2) . .
P2 O10 C15 C16 116(2) . .
O10 C15 C16 F24 -75(2) . .
O10 C15 C16 F22 53(2) . .
O10 C15 C16 F23 168.7(17) . .
O9 P2 O10' C15' 94(2) . .
O8 P2 O10' C15' -162(2) . .
O10 P2 O10' C15' 51(2) . .
O9' P2 O10' C15' 78.9(19) . .
O8' P2 O10' C15' -173.0(18) . .
Cu2 P2 O10' C15' -53.7(19) . .
P2 O10' C15' C16' -177.4(17) . .
O10' C15' C16' F22' 86(3) . .
O10' C15' C16' F24' -35(3) . .
O10' C15' C16' F23' -146(3) . .
